data_1555470
loop_
_publ_author_name
'Zhao, Jidong'
'Liu, Jun'
'Xie, Xin'
'Li, Shi'
'Liu, Yuanhong'

_publ_section_title
;
 Gold-Catalyzed Synthesis of Tropone and Its Analogues via Oxidative Ring
 Expansion of Alkynyl Quinols.
;
_journal_issue 23
_journal_name_full 'Organic letters'
_journal_page_first 5926
_journal_page_last 5929
_journal_paper_doi 10.1021/acs.orglett.5b03160
_journal_volume 17
_journal_year 2015
_chemical_formula_moiety 'C19 H14 O3'
_chemical_formula_sum 'C19 H14 O3'
_chemical_formula_weight 290.30
_space_group_crystal_system triclinic
_space_group_IT_number 2
_space_group_name_Hall '-P 1'
_space_group_name_H-M_alt 'P -1'
_atom_sites_solution_hydrogens geom
_atom_sites_solution_primary direct
_audit_creation_date 2015-09-15
_audit_creation_method
;
Olex2 1.2
(compiled 2015.01.26 svn.r3150 for OlexSys, GUI svn.r4998)
;
_cell_angle_alpha 69.311(11)
_cell_angle_beta 72.734(12)
_cell_angle_gamma 83.093(13)
_cell_formula_units_Z 2
_cell_length_a 6.866(5)
_cell_length_b 10.240(7)
_cell_length_c 11.188(7)
_cell_measurement_reflns_used 874
_cell_measurement_temperature 130(2)
_cell_measurement_theta_max 24.878
_cell_measurement_theta_min 3.11
_cell_volume 702.6(8)
_computing_cell_refinement 'SAINT v7.68A (Bruker, 2009)'
_computing_data_reduction 'SAINT v7.68A (Bruker, 2009)'
_computing_molecular_graphics 'Olex2 (Dolomanov et al., 2009)'
_computing_publication_material 'Olex2 (Dolomanov et al., 2009)'
_computing_structure_refinement 'XL (Sheldrick, 2008)'
_computing_structure_solution 'SIR2004 (Burla et al., 2007)'
_diffrn_ambient_temperature 130
_diffrn_measured_fraction_theta_full 0.998
_diffrn_measured_fraction_theta_max 0.998
_diffrn_measurement_device_type 'Bruker APEX-II CCD'
_diffrn_measurement_method '\f and \w scans'
_diffrn_radiation_monochromator graphite
_diffrn_radiation_type MoK\a
_diffrn_radiation_wavelength 0.71073
_diffrn_reflns_av_R_equivalents 0.0585
_diffrn_reflns_av_unetI/netI 0.0992
_diffrn_reflns_Laue_measured_fraction_full 0.998
_diffrn_reflns_Laue_measured_fraction_max 0.998
_diffrn_reflns_limit_h_max 7
_diffrn_reflns_limit_h_min -8
_diffrn_reflns_limit_k_max 12
_diffrn_reflns_limit_k_min -12
_diffrn_reflns_limit_l_max 11
_diffrn_reflns_limit_l_min -13
_diffrn_reflns_number 5036
_diffrn_reflns_point_group_measured_fraction_full 0.998
_diffrn_reflns_point_group_measured_fraction_max 0.998
_diffrn_reflns_theta_full 25.242
_diffrn_reflns_theta_max 25.998
_diffrn_reflns_theta_min 2.023
_diffrn_standards_number 0
_exptl_absorpt_coefficient_mu 0.092
_exptl_absorpt_correction_T_max 0.7461
_exptl_absorpt_correction_T_min 0.4854
_exptl_absorpt_correction_type multi-scan
_exptl_absorpt_process_details
;
SADABS-2008/1 (Bruker,2008) was used for absorption correction.
wR2(int) was 0.1018 before and 0.0604 after correction.
The Ratio of minimum to maximum transmission is 0.6506.
The \l/2 correction factor is 0.0015.
;
_exptl_crystal_colour yellow
_exptl_crystal_density_diffrn 1.372
_exptl_crystal_description BLock
_exptl_crystal_F_000 304
_exptl_crystal_size_max 0.25
_exptl_crystal_size_mid 0.22
_exptl_crystal_size_min 0.2
_refine_diff_density_max 0.422
_refine_diff_density_min -0.383
_refine_diff_density_rms 0.094
_refine_ls_extinction_method none
_refine_ls_goodness_of_fit_ref 0.983
_refine_ls_hydrogen_treatment constr
_refine_ls_matrix_type full
_refine_ls_number_parameters 200
_refine_ls_number_reflns 2763
_refine_ls_number_restraints 0
_refine_ls_restrained_S_all 0.983
_refine_ls_R_factor_all 0.1169
_refine_ls_R_factor_gt 0.0767
_refine_ls_shift/su_max 0.002
_refine_ls_shift/su_mean 0.000
_refine_ls_structure_factor_coef Fsqd
_refine_ls_weighting_details 'w=1/[\s^2^(Fo^2^)+(0.1295P)^2^] where P=(Fo^2^+2Fc^2^)/3'
_refine_ls_weighting_scheme calc
_refine_ls_wR_factor_gt 0.1861
_refine_ls_wR_factor_ref 0.2230
_reflns_Friedel_coverage 0.000
_reflns_number_gt 1714
_reflns_number_total 2763
_reflns_threshold_expression 'I > 2\s(I)'
_cod_data_source_file ol5b03160_si_006.cif
_cod_data_source_block mo_dm15691_0m
_cod_database_code 1555470
_shelxl_version_number 2014-3
_shelx_space_group_comment
;
The symmetry employed for this shelxl refinement is uniquely defined
by the following loop, which should always be used as a source of
symmetry information in preference to the above space-group names.
They are only intended as comments.
;
_shelx_estimated_absorpt_t_max 0.982
_shelx_estimated_absorpt_t_min 0.977
_olex2_refinement_description
;
1. Fixed Uiso
 At 1.2 times of:
  All C(H) groups
 At 1.5 times of:
  All C(H,H,H) groups
2.a Aromatic/amide H refined with riding coordinates:
 C3(H3), C5(H5), C6(H6), C10(H10), C11(H11), C12(H12), C13(H13), C14(H14),
 C17(H17), C18(H18), C19(H19)
2.b Idealised Me refined as rotating group:
 C15(H15A,H15B,H15C)
;
_olex2_submission_special_instructions 'No special instructions were received'

loop_
_space_group_symop_operation_xyz
'x, y, z'
'-x, -y, -z'

loop_
_atom_site_label
_atom_site_type_symbol
_atom_site_fract_x
_atom_site_fract_y
_atom_site_fract_z
_atom_site_U_iso_or_equiv
_atom_site_adp_type
_atom_site_occupancy
_atom_site_site_symmetry_order
_atom_site_calc_flag
_atom_site_refinement_flags_posn
O1 O 0.1810(4) 0.2280(2) 0.7862(2) 0.0381(6) Uani 1 1 d .
O2 O 0.2493(4) 0.1056(3) 0.5296(2) 0.0422(7) Uani 1 1 d .
O3 O 0.1701(4) 0.0797(2) 1.1833(2) 0.0374(6) Uani 1 1 d .
C1 C 0.2439(5) 0.1068(3) 0.8311(3) 0.0292(7) Uani 1 1 d .
C2 C 0.2376(5) 0.0440(3) 0.9732(3) 0.0275(7) Uani 1 1 d .
C3 C 0.2713(5) -0.0932(3) 1.0398(3) 0.0304(7) Uani 1 1 d .
H3 H 0.2561 -0.1115 1.1314 0.036 Uiso 1 1 calc R
C4 C 0.3243(5) -0.2152(3) 1.0022(3) 0.0303(7) Uani 1 1 d .
C5 C 0.3688(5) -0.2195(3) 0.8758(3) 0.0319(8) Uani 1 1 d .
H5 H 0.4016 -0.3089 0.8666 0.038 Uiso 1 1 calc R
C6 C 0.3716(5) -0.1069(4) 0.7582(3) 0.0323(8) Uani 1 1 d .
H6 H 0.4118 -0.1312 0.6797 0.039 Uiso 1 1 calc R
C7 C 0.3265(5) 0.0307(3) 0.7379(3) 0.0283(7) Uani 1 1 d .
C8 C 0.3522(5) 0.1237(3) 0.5941(3) 0.0317(8) Uani 1 1 d .
C9 C 0.5120(5) 0.2321(3) 0.5356(3) 0.0309(8) Uani 1 1 d .
C10 C 0.6817(5) 0.2170(4) 0.5839(3) 0.0356(8) Uani 1 1 d .
H10 H 0.6940 0.1373 0.6575 0.043 Uiso 1 1 calc R
C11 C 0.8330(6) 0.3168(4) 0.5258(3) 0.0378(8) Uani 1 1 d .
H11 H 0.9486 0.3049 0.5590 0.045 Uiso 1 1 calc R
C12 C 0.8143(6) 0.4340(4) 0.4189(3) 0.0396(9) Uani 1 1 d .
H12 H 0.9158 0.5036 0.3798 0.048 Uiso 1 1 calc R
C13 C 0.6474(6) 0.4493(4) 0.3692(3) 0.0411(9) Uani 1 1 d .
H13 H 0.6352 0.5298 0.2961 0.049 Uiso 1 1 calc R
C14 C 0.4987(6) 0.3492(3) 0.4245(3) 0.0347(8) Uani 1 1 d .
H14 H 0.3875 0.3593 0.3876 0.042 Uiso 1 1 calc R
C15 C 0.3267(6) -0.3490(4) 1.1150(3) 0.0386(9) Uani 1 1 d .
H15A H 0.1876 -0.3707 1.1723 0.058 Uiso 1 1 calc GR
H15B H 0.4132 -0.3388 1.1667 0.058 Uiso 1 1 calc GR
H15C H 0.3810 -0.4249 1.0796 0.058 Uiso 1 1 calc GR
C16 C 0.1803(5) 0.1399(3) 1.0495(3) 0.0298(7) Uani 1 1 d .
C17 C 0.1351(5) 0.2784(4) 1.0231(3) 0.0347(8) Uani 1 1 d .
H17 H 0.1314 0.3448 0.9392 0.042 Uiso 1 1 calc R
C18 C 0.0945(5) 0.3053(4) 1.1447(3) 0.0391(8) Uani 1 1 d .
H18 H 0.0591 0.3928 1.1577 0.047 Uiso 1 1 calc R
C19 C 0.1161(6) 0.1828(4) 1.2375(3) 0.0400(9) Uani 1 1 d .
H19 H 0.0962 0.1699 1.3287 0.048 Uiso 1 1 calc R

loop_
_atom_site_aniso_label
_atom_site_aniso_U_11
_atom_site_aniso_U_22
_atom_site_aniso_U_33
_atom_site_aniso_U_23
_atom_site_aniso_U_13
_atom_site_aniso_U_12
O1 0.0494(15) 0.0317(14) 0.0220(11) -0.0022(9) -0.0042(11) 0.0055(11)
O2 0.0527(16) 0.0485(16) 0.0213(12) -0.0043(10) -0.0118(11) -0.0043(12)
O3 0.0464(15) 0.0414(15) 0.0203(11) -0.0081(10) -0.0065(10) 0.0003(11)
C1 0.0276(17) 0.0297(18) 0.0235(16) -0.0029(13) -0.0038(13) -0.0020(14)
C2 0.0239(16) 0.0316(18) 0.0199(15) -0.0030(13) -0.0025(12) -0.0006(13)
C3 0.0289(17) 0.0367(19) 0.0186(15) -0.0022(13) -0.0045(13) -0.0022(14)
C4 0.0272(17) 0.0311(18) 0.0244(16) -0.0029(13) -0.0034(13) -0.0001(13)
C5 0.0356(19) 0.0262(17) 0.0258(16) -0.0028(13) -0.0046(14) 0.0010(14)
C6 0.0339(18) 0.036(2) 0.0203(15) -0.0069(13) -0.0001(14) -0.0010(15)
C7 0.0289(17) 0.0327(18) 0.0179(15) -0.0026(12) -0.0044(13) -0.0030(14)
C8 0.0377(19) 0.0340(19) 0.0206(16) -0.0091(14) -0.0066(14) 0.0057(15)
C9 0.043(2) 0.0289(18) 0.0149(14) -0.0060(12) -0.0024(14) 0.0030(15)
C10 0.048(2) 0.0336(19) 0.0203(15) -0.0041(13) -0.0086(15) 0.0011(16)
C11 0.0375(19) 0.040(2) 0.0300(18) -0.0103(15) -0.0023(15) -0.0014(16)
C12 0.048(2) 0.034(2) 0.0274(17) -0.0083(14) 0.0029(16) -0.0069(16)
C13 0.059(2) 0.033(2) 0.0194(16) -0.0017(14) -0.0025(16) -0.0006(17)
C14 0.046(2) 0.0331(19) 0.0193(15) -0.0050(13) -0.0077(14) 0.0072(16)
C15 0.045(2) 0.032(2) 0.0288(17) -0.0029(14) -0.0065(16) 0.0027(16)
C16 0.0287(17) 0.0380(19) 0.0178(14) -0.0026(13) -0.0072(13) -0.0016(14)
C17 0.0361(19) 0.036(2) 0.0256(16) -0.0060(14) -0.0046(15) 0.0003(15)
C18 0.040(2) 0.041(2) 0.0363(19) -0.0164(16) -0.0065(16) 0.0009(16)
C19 0.044(2) 0.050(2) 0.0261(17) -0.0174(16) -0.0035(16) -0.0005(17)

loop_
_atom_type_symbol
_atom_type_description
_atom_type_scat_dispersion_real
_atom_type_scat_dispersion_imag
_atom_type_scat_source
C C 0.0033 0.0016 'International Tables Vol C Tables 4.2.6.8 and 6.1.1.4'
H H 0.0000 0.0000 'International Tables Vol C Tables 4.2.6.8 and 6.1.1.4'
O O 0.0106 0.0060 'International Tables Vol C Tables 4.2.6.8 and 6.1.1.4'

loop_
_geom_angle_atom_site_label_1
_geom_angle_atom_site_label_2
_geom_angle_atom_site_label_3
_geom_angle
C19 O3 C16 107.0(3)
O1 C1 C2 120.7(3)
O1 C1 C7 117.4(3)
C7 C1 C2 121.9(3)
C3 C2 C1 126.8(3)
C3 C2 C16 117.8(3)
C16 C2 C1 115.4(3)
C2 C3 H3 112.9
C2 C3 C4 134.2(3)
C4 C3 H3 112.9
C3 C4 C15 115.0(3)
C5 C4 C3 126.1(3)
C5 C4 C15 119.0(3)
C4 C5 H5 116.2
C4 C5 C6 127.5(3)
C6 C5 H5 116.2
C5 C6 H6 114.6
C7 C6 C5 130.9(3)
C7 C6 H6 114.6
C1 C7 C8 112.5(3)
C6 C7 C1 131.4(3)
C6 C7 C8 116.0(3)
O2 C8 C7 120.4(3)
O2 C8 C9 122.1(3)
C9 C8 C7 117.5(3)
C10 C9 C8 121.5(3)
C10 C9 C14 118.7(3)
C14 C9 C8 119.7(3)
C9 C10 H10 119.5
C11 C10 C9 121.0(3)
C11 C10 H10 119.5
C10 C11 H11 120.2
C12 C11 C10 119.6(3)
C12 C11 H11 120.2
C11 C12 H12 120.0
C13 C12 C11 119.9(3)
C13 C12 H12 120.0
C12 C13 H13 119.6
C14 C13 C12 120.8(3)
C14 C13 H13 119.6
C9 C14 H14 120.0
C13 C14 C9 119.9(3)
C13 C14 H14 120.0
C4 C15 H15A 109.5
C4 C15 H15B 109.5
C4 C15 H15C 109.5
H15A C15 H15B 109.5
H15A C15 H15C 109.5
H15B C15 H15C 109.5
O3 C16 C2 115.1(3)
C17 C16 O3 108.6(3)
C17 C16 C2 136.3(3)
C16 C17 H17 126.4
C16 C17 C18 107.1(3)
C18 C17 H17 126.4
C17 C18 H18 126.7
C19 C18 C17 106.6(3)
C19 C18 H18 126.7
O3 C19 H19 124.7
C18 C19 O3 110.7(3)
C18 C19 H19 124.7

loop_
_geom_bond_atom_site_label_1
_geom_bond_atom_site_label_2
_geom_bond_distance
O1 C1 1.241(4)
O2 C8 1.218(4)
O3 C16 1.386(4)
O3 C19 1.358(4)
C1 C2 1.478(4)
C1 C7 1.461(4)
C2 C3 1.366(4)
C2 C16 1.466(4)
C3 H3 0.9500
C3 C4 1.429(5)
C4 C5 1.371(4)
C4 C15 1.502(5)
C5 H5 0.9500
C5 C6 1.408(4)
C6 H6 0.9500
C6 C7 1.357(5)
C7 C8 1.521(4)
C8 C9 1.489(5)
C9 C10 1.394(5)
C9 C14 1.406(4)
C10 H10 0.9500
C10 C11 1.390(5)
C11 H11 0.9500
C11 C12 1.388(5)
C12 H12 0.9500
C12 C13 1.385(5)
C13 H13 0.9500
C13 C14 1.381(5)
C14 H14 0.9500
C15 H15A 0.9800
C15 H15B 0.9800
C15 H15C 0.9800
C16 C17 1.359(5)
C17 H17 0.9500
C17 C18 1.424(5)
C18 H18 0.9500
C18 C19 1.342(5)
C19 H19 0.9500

loop_
_geom_torsion_atom_site_label_1
_geom_torsion_atom_site_label_2
_geom_torsion_atom_site_label_3
_geom_torsion_atom_site_label_4
_geom_torsion
O1 C1 C2 C3 169.1(3)
O1 C1 C2 C16 -8.1(4)
O1 C1 C7 C6 -166.4(3)
O1 C1 C7 C8 9.3(4)
O2 C8 C9 C10 -152.2(3)
O2 C8 C9 C14 24.3(5)
O3 C16 C17 C18 -0.3(4)
C1 C2 C3 C4 1.5(6)
C1 C2 C16 O3 178.6(3)
C1 C2 C16 C17 -2.6(5)
C1 C7 C8 O2 -113.7(3)
C1 C7 C8 C9 68.6(4)
C2 C1 C7 C6 14.5(5)
C2 C1 C7 C8 -169.8(3)
C2 C3 C4 C5 4.5(6)
C2 C3 C4 C15 -174.6(3)
C2 C16 C17 C18 -179.2(4)
C3 C2 C16 O3 1.1(4)
C3 C2 C16 C17 180.0(4)
C3 C4 C5 C6 -0.1(6)
C4 C5 C6 C7 -2.4(6)
C5 C6 C7 C1 -5.9(6)
C5 C6 C7 C8 178.5(3)
C6 C7 C8 O2 62.7(4)
C6 C7 C8 C9 -114.9(3)
C7 C1 C2 C3 -11.9(5)
C7 C1 C2 C16 170.9(3)
C7 C8 C9 C10 25.5(4)
C7 C8 C9 C14 -158.1(3)
C8 C9 C10 C11 178.0(3)
C8 C9 C14 C13 -179.4(3)
C9 C10 C11 C12 0.6(5)
C10 C9 C14 C13 -2.9(5)
C10 C11 C12 C13 -1.3(5)
C11 C12 C13 C14 -0.1(5)
C12 C13 C14 C9 2.2(5)
C14 C9 C10 C11 1.5(5)
C15 C4 C5 C6 179.0(3)
C16 O3 C19 C18 -0.9(4)
C16 C2 C3 C4 178.7(3)
C16 C17 C18 C19 -0.3(4)
C17 C18 C19 O3 0.7(4)
C19 O3 C16 C2 179.9(3)
C19 O3 C16 C17 0.7(4)
